data_4330084
loop_
_publ_author_name
'Rajnish Kumar'
'Tapas Guchhait'
'Ganesan Mani'

_publ_contact_author_address
;Department of Chemistry
Indian Institute of Technology-Kharagpur
Kharagpur, India 721 302
;
_publ_contact_author_email gmani@chem.iitkgp.ernet.in
_publ_contact_author_fax 91-3222-282252
_publ_contact_author_name 'Mani, Ganesan.'
_publ_contact_author_phone 91-3222-282320
_publ_section_title
;
 Synthesis and X-ray Structures of Novel Macrocycles and Macrobicycles
 Containing N,N-Di(pyrrolylmethyl)-N-methylamine Moiety: Preliminary Anion
 Binding Study
;
_journal_name_full 'Inorganic Chemistry'
_journal_page_first 9029
_journal_page_last 9038
_journal_paper_doi 10.1021/ic3011822
_journal_volume 51
_journal_year 2012
_chemical_formula_sum 'C32 H54 N10 O2'
_chemical_formula_weight 610.85
_chemical_name_systematic
;
 ?
;
_space_group_IT_number 61
_symmetry_cell_setting orthorhombic
_symmetry_space_group_name_Hall '-P 2ac 2ab'
_symmetry_space_group_name_H-M 'P b c a'
_atom_sites_solution_hydrogens geom
_atom_sites_solution_primary direct
_atom_sites_solution_secondary difmap
_audit_creation_method SHELXL-97
_cell_angle_alpha 90.00
_cell_angle_beta 90.00
_cell_angle_gamma 90.00
_cell_formula_units_Z 4
_cell_length_a 17.504(2)
_cell_length_b 7.8687(10)
_cell_length_c 25.007(3)
_cell_measurement_reflns_used 37610
_cell_measurement_temperature 293(2)
_cell_measurement_theta_max 25.00
_cell_measurement_theta_min 1.63
_cell_volume 3444.3(7)
_computing_structure_refinement 'SHELXL-97 (Sheldrick, 2008)'
_computing_structure_solution 'SHELXS-97 (Sheldrick, 1990)'
_diffrn_ambient_temperature 293(2)
_diffrn_measured_fraction_theta_full 1.000
_diffrn_measured_fraction_theta_max 1.000
_diffrn_measurement_device_type 'Bruker CCD APEX 2'
_diffrn_measurement_method hemisphere
_diffrn_radiation_monochromator graphite
_diffrn_radiation_source 'fine-focus sealed tube'
_diffrn_radiation_type MoK\a
_diffrn_radiation_wavelength 0.71073
_diffrn_reflns_av_R_equivalents 0.180
_diffrn_reflns_av_sigmaI/netI 0.0955
_diffrn_reflns_limit_h_max 20
_diffrn_reflns_limit_h_min -20
_diffrn_reflns_limit_k_max 9
_diffrn_reflns_limit_k_min -9
_diffrn_reflns_limit_l_max 29
_diffrn_reflns_limit_l_min -29
_diffrn_reflns_number 37610
_diffrn_reflns_theta_full 25.00
_diffrn_reflns_theta_max 25.00
_diffrn_reflns_theta_min 1.63
_exptl_absorpt_coefficient_mu 0.077
_exptl_absorpt_correction_T_max 0.9803
_exptl_absorpt_correction_T_min 0.9467
_exptl_absorpt_correction_type empirical
_exptl_absorpt_process_details SADABS
_exptl_crystal_colour COlorless
_exptl_crystal_density_diffrn 1.178
_exptl_crystal_description Prism
_exptl_crystal_F_000 1328
_exptl_crystal_size_max 0.72
_exptl_crystal_size_mid 0.61
_exptl_crystal_size_min 0.26
_refine_diff_density_max 0.531
_refine_diff_density_min -0.323
_refine_diff_density_rms 0.065
_refine_ls_extinction_method none
_refine_ls_goodness_of_fit_ref 1.073
_refine_ls_hydrogen_treatment mixed
_refine_ls_matrix_type full
_refine_ls_number_parameters 215
_refine_ls_number_reflns 3029
_refine_ls_number_restraints 2
_refine_ls_restrained_S_all 1.072
_refine_ls_R_factor_all 0.1760
_refine_ls_R_factor_gt 0.0782
_refine_ls_shift/su_max 0.000
_refine_ls_shift/su_mean 0.000
_refine_ls_structure_factor_coef Fsqd
_refine_ls_weighting_details 'calc w=1/[\s^2^(Fo^2^)+(0.0948P)^2^+7.3904P] where P=(Fo^2^+2Fc^2^)/3'
_refine_ls_weighting_scheme calc
_refine_ls_wR_factor_gt 0.1943
_refine_ls_wR_factor_ref 0.2726
_reflns_number_gt 1530
_reflns_number_total 3029
_reflns_threshold_expression >2\s(I)
_cod_data_source_file ic3011822_si_002_2.cif
_cod_data_source_block reducedmacrocycle_3
_cod_original_cell_volume 3444.2(8)
_cod_database_code 4330084

loop_
_symmetry_equiv_pos_as_xyz
'x, y, z'
'-x+1/2, -y, z+1/2'
'-x, y+1/2, -z+1/2'
'x+1/2, -y+1/2, -z'
'-x, -y, -z'
'x-1/2, y, -z-1/2'
'x, -y-1/2, z-1/2'
'-x-1/2, y-1/2, z'

loop_
_atom_site_label
_atom_site_type_symbol
_atom_site_fract_x
_atom_site_fract_y
_atom_site_fract_z
_atom_site_U_iso_or_equiv
_atom_site_adp_type
_atom_site_occupancy
_atom_site_symmetry_multiplicity
_atom_site_calc_flag
_atom_site_refinement_flags
C1 C 0.1543(4) 0.6136(10) -0.0800(3) 0.094(3) Uani 1 1 d .
H02C H 0.1870 0.7058 -0.0683 0.112 Uiso 1 1 calc R
H02D H 0.1785 0.5079 -0.0694 0.112 Uiso 1 1 calc R
C2 C 0.0536(3) 0.8026(7) -0.0448(2) 0.0555(15) Uani 1 1 d .
H01H H 0.0041 0.7976 -0.0275 0.067 Uiso 1 1 calc R
H01I H 0.0463 0.8539 -0.0797 0.067 Uiso 1 1 calc R
C3 C 0.1043(3) 0.9149(7) -0.0127(2) 0.0501(14) Uani 1 1 d .
C4 C 0.1432(4) 1.0586(8) -0.0249(2) 0.0646(17) Uani 1 1 d .
H018 H 0.1429 1.1140 -0.0577 0.078 Uiso 1 1 calc R
C5 C 0.1844(4) 1.1097(7) 0.0215(2) 0.0617(16) Uani 1 1 d .
H017 H 0.2153 1.2055 0.0246 0.074 Uiso 1 1 calc R
C6 C 0.1706(3) 0.9932(6) 0.06059(19) 0.0426(12) Uani 1 1 d .
C7 C 0.2000(3) 0.9727(7) 0.11576(19) 0.0473(13) Uani 1 1 d .
H01C H 0.2417 0.8914 0.1155 0.057 Uiso 1 1 calc R
H01D H 0.2203 1.0806 0.1280 0.057 Uiso 1 1 calc R
C8 C 0.1754(3) 0.8622(7) 0.2038(2) 0.0551(15) Uani 1 1 d .
H01E H 0.1360 0.8258 0.2279 0.083 Uiso 1 1 calc R
H01F H 0.2026 0.9561 0.2192 0.083 Uiso 1 1 calc R
H01G H 0.2102 0.7700 0.1975 0.083 Uiso 1 1 calc R
C9 C 0.0835(3) 1.0473(6) 0.1618(2) 0.0414(12) Uani 1 1 d .
H00A H 0.0725 1.1016 0.1278 0.050 Uiso 1 1 calc R
H00B H 0.1042 1.1331 0.1856 0.050 Uiso 1 1 calc R
C10 C 0.0110(3) 0.9813(6) 0.18484(18) 0.0407(12) Uani 1 1 d .
C11 C -0.0338(3) 1.0415(7) 0.2253(2) 0.0519(14) Uani 1 1 d .
H014 H -0.0228 1.1332 0.2475 0.062 Uiso 1 1 calc R
C12 C -0.1004(3) 0.9377(7) 0.2274(2) 0.0546(15) Uani 1 1 d .
H015 H -0.1408 0.9497 0.2513 0.066 Uiso 1 1 calc R
C13 C -0.0946(3) 0.8177(7) 0.18818(19) 0.0453(13) Uani 1 1 d .
C14 C -0.1459(3) 0.6744(8) 0.1711(2) 0.0599(16) Uani 1 1 d .
H01A H -0.1834 0.6534 0.1990 0.072 Uiso 1 1 calc R
H01B H -0.1732 0.7075 0.1390 0.072 Uiso 1 1 calc R
C15 C -0.1495(4) 0.3822(10) 0.1372(3) 0.087(2) Uani 1 1 d .
H02A H -0.1274 0.2744 0.1479 0.104 Uiso 1 1 calc R
H02B H -0.2008 0.3873 0.1517 0.104 Uiso 1 1 calc R
C16 C 0.0856(4) 0.4913(8) 0.1145(3) 0.0755(19) Uani 1 1 d .
H1A H 0.1224 0.5642 0.1313 0.113 Uiso 1 1 calc R
H1B H 0.1116 0.4078 0.0932 0.113 Uiso 1 1 calc R
H1C H 0.0556 0.4354 0.1414 0.113 Uiso 1 1 calc R
N1 N 0.0815(3) 0.6276(7) -0.05244(19) 0.0628(14) Uani 1 1 d D
H1 H 0.081(3) 0.576(7) -0.0131(19) 0.075 Uiso 1 1 d D
N2 N 0.1206(2) 0.8750(5) 0.03904(16) 0.0429(11) Uani 1 1 d D
H2 H 0.104(3) 0.788(6) 0.052(2) 0.051 Uiso 1 1 d D
N3 N 0.1413(2) 0.9145(5) 0.15346(15) 0.0380(10) Uani 1 1 d .
N4 N -0.0264(2) 0.8457(5) 0.16254(16) 0.0420(10) Uani 1 1 d D
H4 H -0.011(3) 0.796(6) 0.1360(17) 0.050 Uiso 1 1 d D
N5 N -0.1040(3) 0.5204(7) 0.1609(2) 0.0645(14) Uani 1 1 d D
H5 H -0.081(3) 0.486(7) 0.1991(19) 0.077 Uiso 1 1 d D
O1 O 0.0375(2) 0.5886(5) 0.08157(15) 0.0542(11) Uani 1 1 d .
H3 H 0.005(3) 0.535(8) 0.069(2) 0.065 Uiso 1 1 d .

loop_
_atom_site_aniso_label
_atom_site_aniso_U_11
_atom_site_aniso_U_22
_atom_site_aniso_U_33
_atom_site_aniso_U_23
_atom_site_aniso_U_13
_atom_site_aniso_U_12
C1 0.061(4) 0.110(6) 0.110(6) -0.055(5) -0.015(4) -0.005(4)
C2 0.052(3) 0.069(4) 0.045(3) -0.007(3) -0.003(3) -0.006(3)
C3 0.051(3) 0.057(3) 0.042(3) -0.002(3) 0.004(2) -0.007(3)
C4 0.083(4) 0.067(4) 0.044(3) 0.006(3) 0.006(3) -0.023(4)
C5 0.075(4) 0.057(4) 0.053(3) -0.001(3) 0.013(3) -0.022(3)
C6 0.041(3) 0.044(3) 0.042(3) -0.010(2) 0.003(2) -0.010(2)
C7 0.041(3) 0.046(3) 0.054(3) -0.010(2) 0.002(2) -0.010(2)
C8 0.054(3) 0.059(4) 0.051(3) 0.001(3) -0.003(3) 0.005(3)
C9 0.039(3) 0.039(3) 0.046(3) -0.004(2) -0.001(2) 0.000(2)
C10 0.039(3) 0.042(3) 0.041(3) -0.006(2) -0.006(2) 0.005(2)
C11 0.051(3) 0.057(3) 0.048(3) -0.014(3) 0.001(3) 0.004(3)
C12 0.045(3) 0.071(4) 0.048(3) -0.003(3) 0.008(3) 0.011(3)
C13 0.038(3) 0.059(3) 0.039(3) 0.006(3) 0.002(2) 0.001(3)
C14 0.041(3) 0.070(4) 0.069(4) 0.012(3) -0.001(3) -0.010(3)
C15 0.083(5) 0.096(5) 0.082(5) -0.018(4) 0.016(4) -0.050(4)
C16 0.066(4) 0.055(4) 0.105(5) -0.001(4) -0.021(4) 0.008(3)
N1 0.058(3) 0.075(4) 0.055(3) -0.016(3) -0.006(2) -0.012(3)
N2 0.046(2) 0.042(3) 0.040(2) -0.004(2) 0.0024(19) -0.011(2)
N3 0.041(2) 0.037(2) 0.037(2) -0.0049(17) 0.0011(18) 0.0022(19)
N4 0.041(2) 0.048(3) 0.037(2) 0.0002(19) 0.0042(19) -0.001(2)
N5 0.063(3) 0.072(4) 0.059(3) -0.014(3) 0.007(2) -0.019(3)
O1 0.050(2) 0.050(2) 0.063(2) 0.0029(19) -0.0093(19) -0.0124(19)

loop_
_atom_type_symbol
_atom_type_description
_atom_type_scat_dispersion_real
_atom_type_scat_dispersion_imag
_atom_type_scat_source
C C 0.0033 0.0016 'International Tables Vol C Tables 4.2.6.8 and 6.1.1.4'
H H 0.0000 0.0000 'International Tables Vol C Tables 4.2.6.8 and 6.1.1.4'
N N 0.0061 0.0033 'International Tables Vol C Tables 4.2.6.8 and 6.1.1.4'
O O 0.0106 0.0060 'International Tables Vol C Tables 4.2.6.8 and 6.1.1.4'

loop_
_geom_angle_atom_site_label_1
_geom_angle_atom_site_label_2
_geom_angle_atom_site_label_3
_geom_angle
_geom_angle_site_symmetry_1
C15 C1 N1 114.9(6) 5_565
C15 C1 H02C 108.5 5_565
N1 C1 H02C 108.5 .
C15 C1 H02D 108.5 5_565
N1 C1 H02D 108.5 .
H02C C1 H02D 107.5 .
N1 C2 C3 115.3(5) .
N1 C2 H01H 108.4 .
C3 C2 H01H 108.4 .
N1 C2 H01I 108.4 .
C3 C2 H01I 108.4 .
H01H C2 H01I 107.5 .
C4 C3 N2 107.5(5) .
C4 C3 C2 132.4(5) .
N2 C3 C2 120.1(5) .
C3 C4 C5 107.9(5) .
C3 C4 H018 126.0 .
C5 C4 H018 126.0 .
C6 C5 C4 107.7(5) .
C6 C5 H017 126.1 .
C4 C5 H017 126.1 .
C5 C6 N2 106.6(4) .
C5 C6 C7 132.9(5) .
N2 C6 C7 120.5(4) .
N3 C7 C6 112.9(4) .
N3 C7 H01C 109.0 .
C6 C7 H01C 109.0 .
N3 C7 H01D 109.0 .
C6 C7 H01D 109.0 .
H01C C7 H01D 107.8 .
N3 C8 H01E 109.5 .
N3 C8 H01F 109.5 .
H01E C8 H01F 109.5 .
N3 C8 H01G 109.5 .
H01E C8 H01G 109.5 .
H01F C8 H01G 109.5 .
N3 C9 C10 113.2(4) .
N3 C9 H00A 108.9 .
C10 C9 H00A 108.9 .
N3 C9 H00B 108.9 .
C10 C9 H00B 108.9 .
H00A C9 H00B 107.8 .
C11 C10 N4 107.3(4) .
C11 C10 C9 131.0(5) .
N4 C10 C9 121.5(4) .
C10 C11 C12 107.4(5) .
C10 C11 H014 126.3 .
C12 C11 H014 126.3 .
C13 C12 C11 108.0(5) .
C13 C12 H015 126.0 .
C11 C12 H015 126.0 .
C12 C13 N4 106.8(5) .
C12 C13 C14 132.6(5) .
N4 C13 C14 120.5(5) .
N5 C14 C13 112.2(4) .
N5 C14 H01A 109.2 .
C13 C14 H01A 109.2 .
N5 C14 H01B 109.2 .
C13 C14 H01B 109.2 .
H01A C14 H01B 107.9 .
C1 C15 N5 114.6(6) 5_565
C1 C15 H02A 108.6 5_565
N5 C15 H02A 108.6 .
C1 C15 H02B 108.6 5_565
N5 C15 H02B 108.6 .
H02A C15 H02B 107.6 .
O1 C16 H1A 109.5 .
O1 C16 H1B 109.5 .
H1A C16 H1B 109.5 .
O1 C16 H1C 109.5 .
H1A C16 H1C 109.5 .
H1B C16 H1C 109.5 .
C1 N1 C2 115.0(5) .
C1 N1 H1 115(3) .
C2 N1 H1 103(3) .
C3 N2 C6 110.3(4) .
C3 N2 H2 120(4) .
C6 N2 H2 130(4) .
C8 N3 C7 110.9(4) .
C8 N3 C9 111.2(4) .
C7 N3 C9 110.6(4) .
C10 N4 C13 110.5(4) .
C10 N4 H4 123(4) .
C13 N4 H4 127(4) .
C14 N5 C15 114.8(5) .
C14 N5 H5 104(3) .
C15 N5 H5 112(3) .
C16 O1 H3 112(5) .

loop_
_geom_bond_atom_site_label_1
_geom_bond_atom_site_label_2
_geom_bond_distance
_geom_bond_site_symmetry_2
C1 C15 1.433(10) 5_565
C1 N1 1.452(8) .
C1 H02C 0.9700 .
C1 H02D 0.9700 .
C2 N1 1.474(7) .
C2 C3 1.487(7) .
C2 H01H 0.9700 .
C2 H01I 0.9700 .
C3 C4 1.354(7) .
C3 N2 1.362(6) .
C4 C5 1.426(8) .
C4 H018 0.9300 .
C5 C6 1.361(7) .
C5 H017 0.9300 .
C6 N2 1.387(6) .
C6 C7 1.481(7) .
C7 N3 1.468(6) .
C7 H01C 0.9700 .
C7 H01D 0.9700 .
C8 N3 1.452(6) .
C8 H01E 0.9600 .
C8 H01F 0.9600 .
C8 H01G 0.9600 .
C9 N3 1.470(6) .
C9 C10 1.486(6) .
C9 H00A 0.9700 .
C9 H00B 0.9700 .
C10 C11 1.366(6) .
C10 N4 1.370(6) .
C11 C12 1.425(8) .
C11 H014 0.9300 .
C12 C13 1.365(7) .
C12 H015 0.9300 .
C13 N4 1.372(6) .
C13 C14 1.504(7) .
C14 N5 1.440(7) .
C14 H01A 0.9700 .
C14 H01B 0.9700 .
C15 C1 1.433(10) 5_565
C15 N5 1.471(7) .
C15 H02A 0.9700 .
C15 H02B 0.9700 .
C16 O1 1.404(7) .
C16 H1A 0.9600 .
C16 H1B 0.9600 .
C16 H1C 0.9600 .
N1 H1 1.06(4) .
N2 H2 0.81(4) .
N4 H4 0.82(4) .
N5 H5 1.08(4) .
O1 H3 0.77(6) .

loop_
_geom_hbond_atom_site_label_D
_geom_hbond_atom_site_label_H
_geom_hbond_atom_site_label_A
_geom_hbond_distance_DH
_geom_hbond_distance_HA
_geom_hbond_distance_DA
_geom_hbond_angle_DHA
_geom_hbond_site_symmetry_A
O1 H3 N1 0.77(6) 2.03(6) 2.787(6) 168(6) 5_565
N1 H1 O1 1.06(4) 2.49(5) 3.452(6) 150(4) .
N2 H2 O1 0.81(4) 2.09(4) 2.885(5) 168(5) .
N4 H4 O1 0.82(4) 2.29(4) 3.073(6) 161(5) .

loop_
_geom_torsion_atom_site_label_1
_geom_torsion_atom_site_label_2
_geom_torsion_atom_site_label_3
_geom_torsion_atom_site_label_4
_geom_torsion
_geom_torsion_site_symmetry_1
N1 C2 C3 C4 116.3(7) .
N1 C2 C3 N2 -61.3(7) .
N2 C3 C4 C5 -0.6(7) .
C2 C3 C4 C5 -178.4(6) .
C3 C4 C5 C6 1.2(7) .
C4 C5 C6 N2 -1.3(6) .
C4 C5 C6 C7 176.3(6) .
C5 C6 C7 N3 141.8(6) .
N2 C6 C7 N3 -40.9(6) .
N3 C9 C10 C11 134.8(5) .
N3 C9 C10 N4 -51.5(6) .
N4 C10 C11 C12 0.1(6) .
C9 C10 C11 C12 174.5(5) .
C10 C11 C12 C13 -0.1(6) .
C11 C12 C13 N4 0.0(6) .
C11 C12 C13 C14 179.6(5) .
C12 C13 C14 N5 -136.4(6) .
N4 C13 C14 N5 43.1(7) .
C15 C1 N1 C2 -83.7(7) 5_565
C3 C2 N1 C1 -60.6(7) .
C4 C3 N2 C6 -0.2(6) .
C2 C3 N2 C6 177.9(5) .
C5 C6 N2 C3 1.0(6) .
C7 C6 N2 C3 -177.0(5) .
C6 C7 N3 C8 168.0(4) .
C6 C7 N3 C9 -68.1(5) .
C10 C9 N3 C8 -74.7(5) .
C10 C9 N3 C7 161.6(4) .
C11 C10 N4 C13 -0.1(6) .
C9 C10 N4 C13 -175.1(4) .
C12 C13 N4 C10 0.0(6) .
C14 C13 N4 C10 -179.6(4) .
C13 C14 N5 C15 -172.2(5) .
C1 C15 N5 C14 86.9(8) 5_565
